data_4065820
loop_
_publ_author_name
'Ito, Masato'
'Tejima, Noriko'
'Yamamura, Masahiro'
'Endo, Yoshinori'
'Ikariya, Takao'

_publ_section_title
;
 Synthesis and Structure of Protic Amine Tethered Rhodium(III)
 Peralkylcyclopentadienyl Complexes
;
_journal_issue 8
_journal_name_full Organometallics
_journal_page_first 1886
_journal_paper_doi 10.1021/om100151m
_journal_volume 29
_journal_year 2010
_chemical_formula_moiety 'C12 H20 Cl2 N Rh '
_chemical_formula_sum 'C12 H20 Cl2 N Rh'
_chemical_formula_weight 352.11
_space_group_IT_number 14
_symmetry_cell_setting monoclinic
_symmetry_Int_Tables_number 14
_symmetry_space_group_name_Hall '-P 2yn'
_symmetry_space_group_name_H-M 'P 1 21/n 1'
_cell_angle_alpha 90.0000
_cell_angle_beta 99.194(3)
_cell_angle_gamma 90.0000
_cell_formula_units_Z 4
_cell_length_a 8.258(3)
_cell_length_b 9.123(3)
_cell_length_c 18.596(6)
_cell_measurement_reflns_used 5373
_cell_measurement_temperature 193.1
_cell_measurement_theta_max 27.5
_cell_measurement_theta_min 3.1
_cell_volume 1383.0(8)
_computing_cell_refinement CrystalClear
_computing_data_collection CrystalClear
_computing_data_reduction CrystalStructure
_computing_publication_material 'CrystalStructure 3.8'
_computing_structure_refinement CRYSTALS
_computing_structure_solution SIR2002
_diffrn_ambient_temperature 193
_diffrn_detector_area_resol_mean 7.31
_diffrn_measured_fraction_theta_full 0.960
_diffrn_measured_fraction_theta_max 0.961
_diffrn_measurement_device_type 'Rigaku Saturn'
_diffrn_measurement_method \w
_diffrn_radiation_type 'Mo K\a'
_diffrn_radiation_wavelength 0.71070
_diffrn_reflns_av_R_equivalents 0.028
_diffrn_reflns_limit_h_max 7
_diffrn_reflns_limit_h_min -10
_diffrn_reflns_limit_k_max 10
_diffrn_reflns_limit_k_min -11
_diffrn_reflns_limit_l_max 24
_diffrn_reflns_limit_l_min -24
_diffrn_reflns_number 9839
_diffrn_reflns_theta_full 27.50
_diffrn_reflns_theta_max 27.48
_exptl_absorpt_coefficient_mu 1.592
_exptl_absorpt_correction_T_max 0.727
_exptl_absorpt_correction_T_min 0.622
_exptl_absorpt_correction_type multi-scan
_exptl_absorpt_process_details 'Jacobson, R. (1998) Private communication'
_exptl_crystal_colour orange
_exptl_crystal_density_diffrn 1.691
_exptl_crystal_density_method 'not measured'
_exptl_crystal_description block
_exptl_crystal_F_000 712.00
_exptl_crystal_size_max 0.20
_exptl_crystal_size_mid 0.20
_exptl_crystal_size_min 0.20
_refine_diff_density_max 0.97
_refine_diff_density_min -0.47
_refine_ls_extinction_method none
_refine_ls_goodness_of_fit_ref 1.000
_refine_ls_hydrogen_treatment mixed
_refine_ls_number_parameters 171
_refine_ls_number_reflns 3038
_refine_ls_R_factor_gt 0.0275
_refine_ls_shift/su_max 0.0000
_refine_ls_structure_factor_coef Fsqd
_refine_ls_weighting_details 'w = 1/[0.0010Fo^2^ + 0.7220\s(Fo^2^)]/(4Fo^2^)'
_refine_ls_weighting_scheme calc
_refine_ls_wR_factor_ref 0.0868
_reflns_number_gt 2666
_reflns_number_total 3038
_reflns_threshold_expression F^2^>2.0\s(F^2^)
_cod_data_source_file om100151m_si_002.cif
_cod_data_source_block '__14'
_cod_original_cell_volume 1383.0(7)
_cod_original_formula_sum 'C12 H20 Cl2 N Rh '
_cod_database_code 4065820

loop_
_symmetry_equiv_pos_site_id
_symmetry_equiv_pos_as_xyz
1 +X,+Y,+Z
2 1/2-X,1/2+Y,1/2-Z
3 -X,-Y,-Z
4 1/2+X,1/2-Y,1/2+Z

loop_
_atom_site_label
_atom_site_type_symbol
_atom_site_fract_x
_atom_site_fract_y
_atom_site_fract_z
_atom_site_U_iso_or_equiv
_atom_site_adp_type
_atom_site_occupancy
_atom_site_symmetry_multiplicity
_atom_site_calc_flag
_atom_site_refinement_flags
Rh(1) Rh 0.56604(2) 0.18220(2) 0.882560(10) 0.01670(6) Uani 1.00 1 d .
Cl(1) Cl 0.55376(11) -0.07973(8) 0.86206(5) 0.0388(2) Uani 1.00 1 d .
Cl(2) Cl 0.30032(9) 0.19005(9) 0.92098(5) 0.0402(2) Uani 1.00 1 d .
N(1) N 0.6556(3) 0.1283(3) 0.99237(13) 0.0253(6) Uani 1.00 1 d .
C(1) C 0.7974(3) 0.2085(3) 1.03375(16) 0.0333(7) Uani 1.00 1 d .
C(2) C 0.9325(3) 0.2338(4) 0.98939(17) 0.0360(8) Uani 1.00 1 d .
C(3) C 0.8980(3) 0.3600(3) 0.93361(16) 0.0307(7) Uani 1.00 1 d .
C(4) C 0.7551(3) 0.3353(2) 0.87310(15) 0.0207(6) Uani 1.00 1 d .
C(5) C 0.5989(3) 0.4098(2) 0.86401(16) 0.0258(6) Uani 1.00 1 d .
C(6) C 0.5000(3) 0.3471(3) 0.79919(16) 0.0265(6) Uani 1.00 1 d .
C(7) C 0.5925(3) 0.2376(3) 0.77144(14) 0.0235(6) Uani 1.00 1 d .
C(8) C 0.7503(3) 0.2284(2) 0.81744(13) 0.0192(5) Uani 1.00 1 d .
C(9) C 0.5490(5) 0.5331(3) 0.9070(2) 0.0522(11) Uani 1.00 1 d .
C(10) C 0.3294(4) 0.3936(4) 0.7683(2) 0.0473(10) Uani 1.00 1 d .
C(11) C 0.5442(4) 0.1444(4) 0.70454(17) 0.0425(9) Uani 1.00 1 d .
C(12) C 0.8878(3) 0.1322(3) 0.80225(17) 0.0341(7) Uani 1.00 1 d .
H(1) H 0.673(4) 0.045(4) 0.990(2) 0.044(11) Uiso 1.00 1 c .
H(2) H 0.582(5) 0.134(4) 1.018(2) 0.039(10) Uiso 1.00 1 c .
H(3) H 0.7604 0.3008 1.0483 0.039 Uiso 1.00 1 c R
H(4) H 0.8401 0.1530 1.0757 0.039 Uiso 1.00 1 c R
H(5) H 1.0303 0.2561 1.0219 0.043 Uiso 1.00 1 c R
H(6) H 0.9476 0.1462 0.9637 0.043 Uiso 1.00 1 c R
H(7) H 0.8769 0.4462 0.9592 0.037 Uiso 1.00 1 c R
H(8) H 0.9935 0.3740 0.9119 0.037 Uiso 1.00 1 c R
H(9) H 0.4406 0.5625 0.8873 0.067 Uiso 1.00 1 c R
H(10) H 0.6221 0.6128 0.9049 0.067 Uiso 1.00 1 c R
H(11) H 0.5527 0.5036 0.9562 0.068 Uiso 1.00 1 c R
H(12) H 0.2892 0.3345 0.7273 0.057 Uiso 1.00 1 c R
H(13) H 0.3305 0.4934 0.7538 0.057 Uiso 1.00 1 c R
H(14) H 0.2602 0.3829 0.8042 0.057 Uiso 1.00 1 c R
H(15) H 0.6335 0.0837 0.6972 0.050 Uiso 1.00 1 c R
H(16) H 0.5150 0.2062 0.6634 0.050 Uiso 1.00 1 c R
H(17) H 0.4530 0.0850 0.7108 0.050 Uiso 1.00 1 c R
H(18) H 0.9816 0.1489 0.8381 0.042 Uiso 1.00 1 c R
H(19) H 0.9136 0.1543 0.7554 0.042 Uiso 1.00 1 c R
H(20) H 0.8557 0.0324 0.8037 0.041 Uiso 1.00 1 c R

loop_
_atom_site_aniso_label
_atom_site_aniso_U_11
_atom_site_aniso_U_22
_atom_site_aniso_U_33
_atom_site_aniso_U_12
_atom_site_aniso_U_13
_atom_site_aniso_U_23
Rh(1) 0.01431(14) 0.01583(14) 0.01955(14) -0.00105(6) 0.00150(8) 0.00534(6)
Cl(1) 0.0592(5) 0.0188(3) 0.0367(4) -0.0097(3) 0.0025(3) 0.0013(2)
Cl(2) 0.0170(3) 0.0563(5) 0.0491(4) 0.0058(3) 0.0105(3) 0.0294(3)
N(1) 0.0232(12) 0.0289(13) 0.0226(11) -0.0062(10) 0.0003(9) 0.0050(9)
C(1) 0.0334(16) 0.0408(16) 0.0239(13) -0.0077(13) -0.0012(11) 0.0028(12)
C(2) 0.0252(15) 0.0528(19) 0.0287(14) -0.0100(13) -0.0002(11) -0.0019(14)
C(3) 0.0331(15) 0.0318(14) 0.0266(13) -0.0171(12) 0.0032(11) -0.0044(11)
C(4) 0.0241(13) 0.0187(11) 0.0210(12) -0.0070(9) 0.0089(10) -0.0004(9)
C(5) 0.0381(15) 0.0128(11) 0.0307(13) 0.0021(10) 0.0186(12) 0.0089(10)
C(6) 0.0252(13) 0.0251(12) 0.0306(13) 0.0046(10) 0.0087(11) 0.0184(11)
C(7) 0.0256(13) 0.0244(13) 0.0201(12) -0.0045(10) 0.0029(9) 0.0046(10)
C(8) 0.0209(12) 0.0196(11) 0.0180(11) -0.0018(9) 0.0058(9) -0.0021(9)
C(9) 0.090(3) 0.0200(15) 0.057(2) 0.0163(16) 0.045(2) 0.0069(14)
C(10) 0.0296(17) 0.058(2) 0.055(2) 0.0129(15) 0.0080(15) 0.0297(18)
C(11) 0.047(2) 0.055(2) 0.0228(14) -0.0077(16) -0.0052(13) -0.0020(14)
C(12) 0.0314(15) 0.0405(16) 0.0319(14) 0.0128(13) 0.0101(12) -0.0062(13)

loop_
_atom_type_symbol
_atom_type_description
_atom_type_scat_dispersion_real
_atom_type_scat_dispersion_imag
_atom_type_scat_source
C C 0.003 0.002
;
International Tables for Crystallography
(1992, Vol. C, Tables 4.2.6.8 and 6.1.1.4)
;
H H 0.000 0.000
;
International Tables for Crystallography
(1992, Vol. C, Table 6.1.1.4)
;
Cl Cl 0.148 0.159
;
International Tables for Crystallography
(1992, Vol. C, Tables 4.2.6.8 and 6.1.1.4)
;
N N 0.006 0.003
;
International Tables for Crystallography
(1992, Vol. C, Tables 4.2.6.8 and 6.1.1.4)
;
Rh Rh -1.118 0.919
;
International Tables for Crystallography
(1992, Vol. C, Tables 4.2.6.8 and 6.1.1.4)
;

loop_
_geom_angle_atom_site_label_1
_geom_angle_atom_site_label_2
_geom_angle_atom_site_label_3
_geom_angle
_geom_angle_publ_flag
Cl(1) Rh(1) Cl(2) 93.37(3) yes
Cl(1) Rh(1) N(1) 85.51(7) yes
Cl(1) Rh(1) C(4) 130.51(7) yes
Cl(1) Rh(1) C(5) 160.20(8) yes
Cl(1) Rh(1) C(6) 125.01(7) yes
Cl(1) Rh(1) C(7) 95.05(7) yes
Cl(1) Rh(1) C(8) 96.99(7) yes
Cl(2) Rh(1) N(1) 85.15(7) yes
Cl(2) Rh(1) C(4) 136.06(7) yes
Cl(2) Rh(1) C(5) 99.45(8) yes
Cl(2) Rh(1) C(6) 93.13(8) yes
Cl(2) Rh(1) C(7) 120.60(7) yes
Cl(2) Rh(1) C(8) 157.91(6) yes
N(1) Rh(1) C(4) 94.85(10) yes
N(1) Rh(1) C(5) 110.44(10) yes
N(1) Rh(1) C(6) 149.46(10) yes
N(1) Rh(1) C(7) 154.09(10) yes
N(1) Rh(1) C(8) 115.02(9) yes
C(4) Rh(1) C(5) 39.71(10) yes
C(4) Rh(1) C(6) 65.67(10) yes
C(4) Rh(1) C(7) 65.22(10) yes
C(4) Rh(1) C(8) 38.91(10) yes
C(5) Rh(1) C(6) 39.72(10) yes
C(5) Rh(1) C(7) 65.43(10) yes
C(5) Rh(1) C(8) 66.06(10) yes
C(6) Rh(1) C(7) 37.79(10) yes
C(6) Rh(1) C(8) 64.98(10) yes
C(7) Rh(1) C(8) 39.13(9) yes
Rh(1) N(1) C(1) 120.66(19) yes
N(1) C(1) C(2) 112.5(2) yes
C(1) C(2) C(3) 114.1(2) yes
C(2) C(3) C(4) 115.3(2) yes
Rh(1) C(4) C(3) 122.23(19) yes
Rh(1) C(4) C(5) 70.39(15) yes
Rh(1) C(4) C(8) 70.92(14) yes
C(3) C(4) C(5) 126.4(2) yes
C(3) C(4) C(8) 125.0(2) yes
C(5) C(4) C(8) 108.5(2) yes
Rh(1) C(5) C(4) 69.90(14) yes
Rh(1) C(5) C(6) 71.52(15) yes
Rh(1) C(5) C(9) 127.0(2) yes
C(4) C(5) C(6) 106.5(2) yes
C(4) C(5) C(9) 128.1(2) yes
C(6) C(5) C(9) 125.3(2) yes
Rh(1) C(6) C(5) 68.76(15) yes
Rh(1) C(6) C(7) 71.31(15) yes
Rh(1) C(6) C(10) 125.8(2) yes
C(5) C(6) C(7) 108.5(2) yes
C(5) C(6) C(10) 125.0(2) yes
C(7) C(6) C(10) 126.5(2) yes
Rh(1) C(7) C(6) 70.90(16) yes
Rh(1) C(7) C(8) 68.96(14) yes
Rh(1) C(7) C(11) 126.9(2) yes
C(6) C(7) C(8) 108.4(2) yes
C(6) C(7) C(11) 128.1(2) yes
C(8) C(7) C(11) 123.5(2) yes
Rh(1) C(8) C(4) 70.17(15) yes
Rh(1) C(8) C(7) 71.91(15) yes
Rh(1) C(8) C(12) 128.50(19) yes
C(4) C(8) C(7) 108.1(2) yes
C(4) C(8) C(12) 127.4(2) yes
C(7) C(8) C(12) 124.2(2) yes
Rh(1) N(1) H(1) 103(2) no
Rh(1) N(1) H(2) 111(2) no
C(1) N(1) H(1) 112(2) no
C(1) N(1) H(2) 105(2) no
H(1) N(1) H(2) 105(4) no
N(1) C(1) H(3) 108.7 no
N(1) C(1) H(4) 108.8 no
C(2) C(1) H(3) 108.6 no
C(2) C(1) H(4) 108.7 no
H(3) C(1) H(4) 109.5 no
C(1) C(2) H(5) 108.2 no
C(1) C(2) H(6) 108.3 no
C(3) C(2) H(5) 108.3 no
C(3) C(2) H(6) 108.3 no
H(5) C(2) H(6) 109.5 no
C(2) C(3) H(7) 108.0 no
C(2) C(3) H(8) 108.0 no
C(4) C(3) H(7) 108.2 no
C(4) C(3) H(8) 107.8 no
H(7) C(3) H(8) 109.5 no
C(5) C(9) H(9) 109.6 no
C(5) C(9) H(10) 109.1 no
C(5) C(9) H(11) 109.7 no
H(9) C(9) H(10) 109.5 no
H(9) C(9) H(11) 109.5 no
H(10) C(9) H(11) 109.5 no
C(6) C(10) H(12) 109.5 no
C(6) C(10) H(13) 109.3 no
C(6) C(10) H(14) 109.6 no
H(12) C(10) H(13) 109.5 no
H(12) C(10) H(14) 109.5 no
H(13) C(10) H(14) 109.5 no
C(7) C(11) H(15) 109.8 no
C(7) C(11) H(16) 109.3 no
C(7) C(11) H(17) 109.4 no
H(15) C(11) H(16) 109.5 no
H(15) C(11) H(17) 109.5 no
H(16) C(11) H(17) 109.5 no
C(8) C(12) H(18) 109.3 no
C(8) C(12) H(19) 109.6 no
C(8) C(12) H(20) 109.4 no
H(18) C(12) H(19) 109.5 no
H(18) C(12) H(20) 109.5 no
H(19) C(12) H(20) 109.5 no

loop_
_geom_bond_atom_site_label_1
_geom_bond_atom_site_label_2
_geom_bond_distance
_geom_bond_publ_flag
Rh(1) Cl(1) 2.4194(7) yes
Rh(1) Cl(2) 2.4148(8) yes
Rh(1) N(1) 2.116(2) yes
Rh(1) C(4) 2.123(2) yes
Rh(1) C(5) 2.129(2) yes
Rh(1) C(6) 2.167(2) yes
Rh(1) C(7) 2.172(2) yes
Rh(1) C(8) 2.133(2) yes
N(1) C(1) 1.487(3) yes
C(1) C(2) 1.507(4) yes
C(2) C(3) 1.545(4) yes
C(3) C(4) 1.512(3) yes
C(4) C(5) 1.444(3) yes
C(4) C(8) 1.418(3) yes
C(5) C(6) 1.460(3) yes
C(5) C(9) 1.475(4) yes
C(6) C(7) 1.405(4) yes
C(6) C(10) 1.496(4) yes
C(7) C(8) 1.442(3) yes
C(7) C(11) 1.507(4) yes
C(8) C(12) 1.498(4) yes
N(1) H(1) 0.77(4) no
N(1) H(2) 0.83(4) no
C(1) H(3) 0.950 no
C(1) H(4) 0.950 no
C(2) H(5) 0.950 no
C(2) H(6) 0.950 no
C(3) H(7) 0.950 no
C(3) H(8) 0.950 no
C(9) H(9) 0.950 no
C(9) H(10) 0.950 no
C(9) H(11) 0.950 no
C(10) H(12) 0.950 no
C(10) H(13) 0.950 no
C(10) H(14) 0.950 no
C(11) H(15) 0.950 no
C(11) H(16) 0.950 no
C(11) H(17) 0.950 no
C(12) H(18) 0.950 no
C(12) H(19) 0.950 no
C(12) H(20) 0.950 no

loop_
_geom_contact_atom_site_label_1
_geom_contact_atom_site_label_2
_geom_contact_distance
_geom_contact_site_symmetry_2
Cl(1) N(1) 3.465(2) 3_657
Cl(2) N(1) 3.313(2) 3_657
Cl(2) C(2) 3.499(3) 1_455
N(1) Cl(1) 3.465(2) 3_657
N(1) Cl(2) 3.313(2) 3_657
N(1) N(1) 3.521(3) 3_657
C(2) Cl(2) 3.499(3) 1_655
C(6) C(12) 3.426(4) 2_656
C(10) C(12) 3.591(5) 2_656
C(12) C(6) 3.426(4) 2_646
C(12) C(10) 3.591(5) 2_646
Cl(1) H(1) 3.57(4) 3_657
Cl(1) H(2) 2.71(4) 3_657
Cl(1) H(9) 3.448 1_545
Cl(1) H(10) 2.946 1_545
Cl(1) H(12) 3.144 2_546
Cl(1) H(19) 3.305 2_646
Cl(2) H(1) 2.69(4) 3_657
Cl(2) H(2) 3.26(3) 3_657
Cl(2) H(4) 3.342 3_657
Cl(2) H(5) 3.193 1_455
Cl(2) H(6) 3.165 1_455
Cl(2) H(8) 3.021 1_455
Cl(2) H(18) 2.854 1_455
N(1) H(1) 3.20(4) 3_657
N(1) H(2) 3.09(4) 3_657
C(1) H(9) 3.362 3_667
C(1) H(16) 2.875 4_555
C(2) H(7) 3.381 3_767
C(2) H(16) 3.245 4_555
C(3) H(7) 3.061 3_767
C(3) H(15) 3.154 2_656
C(4) H(15) 2.842 2_656
C(5) H(15) 3.082 2_656
C(5) H(19) 3.138 2_656
C(5) H(20) 3.390 2_656
C(6) H(19) 3.102 2_656
C(6) H(20) 2.944 2_656
C(7) H(20) 3.092 2_656
C(8) H(15) 3.403 2_656
C(8) H(20) 3.592 2_656
C(9) H(2) 3.58(4) 3_667
C(9) H(3) 3.193 3_667
C(9) H(11) 2.824 3_667
C(9) H(15) 3.530 2_656
C(9) H(19) 3.277 2_656
C(10) H(17) 2.988 2_556
C(10) H(18) 3.573 2_656
C(10) H(19) 3.264 2_656
C(10) H(20) 3.357 2_656
C(11) H(3) 3.466 4_454
C(11) H(4) 3.271 4_454
C(11) H(5) 3.500 4_454
C(11) H(8) 3.265 2_646
C(11) H(13) 3.583 2_546
C(11) H(14) 3.451 2_546
C(12) H(13) 2.979 2_646
H(1) Cl(1) 3.57(4) 3_657
H(1) Cl(2) 2.69(4) 3_657
H(1) N(1) 3.20(4) 3_657
H(1) H(1) 3.05(6) 3_657
H(1) H(2) 2.66(5) 3_657
H(1) H(6) 3.568 3_757
H(2) Cl(1) 2.71(4) 3_657
H(2) Cl(2) 3.26(3) 3_657
H(2) N(1) 3.09(4) 3_657
H(2) C(9) 3.58(4) 3_667
H(2) H(1) 2.66(5) 3_657
H(2) H(2) 2.83(5) 3_657
H(2) H(9) 3.303 3_667
H(2) H(10) 3.320 3_667
H(2) H(11) 3.544 3_667
H(3) C(9) 3.193 3_667
H(3) C(11) 3.466 4_555
H(3) H(9) 2.525 3_667
H(3) H(10) 3.498 3_667
H(3) H(11) 3.131 3_667
H(3) H(12) 3.523 4_555
H(3) H(16) 2.751 4_555
H(3) H(17) 3.348 4_555
H(4) Cl(2) 3.342 3_657
H(4) C(11) 3.271 4_555
H(4) H(6) 3.387 3_757
H(4) H(12) 2.917 4_555
H(4) H(13) 3.582 4_555
H(4) H(16) 2.375 4_555
H(4) H(17) 3.484 4_555
H(4) H(18) 3.401 3_757
H(4) H(20) 3.521 3_757
H(5) Cl(2) 3.193 1_655
H(5) C(11) 3.500 4_555
H(5) H(7) 2.829 3_767
H(5) H(10) 3.206 3_767
H(5) H(15) 3.551 4_555
H(5) H(16) 2.677 4_555
H(6) Cl(2) 3.165 1_655
H(6) H(1) 3.568 3_757
H(6) H(4) 3.387 3_757
H(6) H(6) 3.052 3_757
H(7) C(2) 3.381 3_767
H(7) C(3) 3.061 3_767
H(7) H(5) 2.829 3_767
H(7) H(7) 2.533 3_767
H(7) H(8) 2.960 3_767
H(7) H(15) 3.156 2_656
H(7) H(16) 3.503 2_656
H(8) Cl(2) 3.021 1_655
H(8) C(11) 3.265 2_656
H(8) H(7) 2.960 3_767
H(8) H(14) 3.206 1_655
H(8) H(15) 2.863 2_656
H(8) H(16) 3.335 2_656
H(8) H(17) 3.071 2_656
H(9) Cl(1) 3.448 1_565
H(9) C(1) 3.362 3_667
H(9) H(2) 3.303 3_667
H(9) H(3) 2.525 3_667
H(9) H(11) 2.963 3_667
H(9) H(17) 3.470 2_556
H(9) H(19) 3.197 2_656
H(10) Cl(1) 2.946 1_565
H(10) H(2) 3.320 3_667
H(10) H(3) 3.498 3_667
H(10) H(5) 3.206 3_767
H(10) H(11) 3.329 3_667
H(10) H(15) 2.995 2_656
H(10) H(16) 3.540 2_656
H(10) H(19) 2.973 2_656
H(11) C(9) 2.824 3_667
H(11) H(2) 3.544 3_667
H(11) H(3) 3.131 3_667
H(11) H(9) 2.963 3_667
H(11) H(10) 3.329 3_667
H(11) H(11) 1.967 3_667
H(12) Cl(1) 3.144 2_556
H(12) H(3) 3.523 4_454
H(12) H(4) 2.917 4_454
H(12) H(13) 3.301 2_546
H(12) H(17) 3.359 2_556
H(12) H(20) 3.568 2_656
H(13) C(11) 3.583 2_556
H(13) C(12) 2.979 2_656
H(13) H(4) 3.582 4_454
H(13) H(12) 3.301 2_556
H(13) H(17) 2.666 2_556
H(13) H(18) 2.862 2_656
H(13) H(19) 2.601 2_656
H(13) H(20) 2.978 2_656
H(14) C(11) 3.451 2_556
H(14) H(8) 3.206 1_455
H(14) H(17) 2.534 2_556
H(14) H(18) 3.273 1_455
H(14) H(19) 3.540 1_455
H(15) C(3) 3.154 2_646
H(15) C(4) 2.842 2_646
H(15) C(5) 3.082 2_646
H(15) C(8) 3.403 2_646
H(15) C(9) 3.530 2_646
H(15) H(5) 3.551 4_454
H(15) H(7) 3.156 2_646
H(15) H(8) 2.863 2_646
H(15) H(10) 2.995 2_646
H(16) C(1) 2.875 4_454
H(16) C(2) 3.245 4_454
H(16) H(3) 2.751 4_454
H(16) H(4) 2.375 4_454
H(16) H(5) 2.677 4_454
H(16) H(7) 3.503 2_646
H(16) H(8) 3.335 2_646
H(16) H(10) 3.540 2_646
H(16) H(20) 3.188 2_656
H(17) C(10) 2.988 2_546
H(17) H(3) 3.348 4_454
H(17) H(4) 3.484 4_454
H(17) H(8) 3.071 2_646
H(17) H(9) 3.470 2_546
H(17) H(12) 3.359 2_546
H(17) H(13) 2.666 2_546
H(17) H(14) 2.534 2_546
H(18) Cl(2) 2.854 1_655
H(18) C(10) 3.573 2_646
H(18) H(4) 3.401 3_757
H(18) H(13) 2.862 2_646
H(18) H(14) 3.273 1_655
H(19) Cl(1) 3.305 2_656
H(19) C(5) 3.138 2_646
H(19) C(6) 3.102 2_646
H(19) C(9) 3.277 2_646
H(19) C(10) 3.264 2_646
H(19) H(9) 3.197 2_646
H(19) H(10) 2.973 2_646
H(19) H(13) 2.601 2_646
H(19) H(14) 3.540 1_655
H(20) C(5) 3.390 2_646
H(20) C(6) 2.944 2_646
H(20) C(7) 3.092 2_646
H(20) C(8) 3.592 2_646
H(20) C(10) 3.357 2_646
H(20) H(4) 3.521 3_757
H(20) H(12) 3.568 2_646
H(20) H(13) 2.978 2_646
H(20) H(16) 3.188 2_646

loop_
_geom_torsion_atom_site_label_1
_geom_torsion_atom_site_label_2
_geom_torsion_atom_site_label_3
_geom_torsion_atom_site_label_4
_geom_torsion
Cl(1) Rh(1) N(1) C(1) 136.1(2)
Cl(1) Rh(1) C(4) C(3) -83.4(2)
Cl(1) Rh(1) C(4) C(5) 155.25(13)
Cl(1) Rh(1) C(4) C(8) 36.54(17)
Cl(1) Rh(1) C(5) C(4) -69.9(2)
Cl(1) Rh(1) C(5) C(6) 46.2(3)
Cl(1) Rh(1) C(5) C(9) 166.9(2)
Cl(1) Rh(1) C(6) C(5) -162.64(14)
Cl(1) Rh(1) C(6) C(7) -43.27(18)
Cl(1) Rh(1) C(6) C(10) 78.7(2)
Cl(1) Rh(1) C(7) C(6) 145.70(14)
Cl(1) Rh(1) C(7) C(8) -94.88(14)
Cl(1) Rh(1) C(7) C(11) 21.9(2)
Cl(1) Rh(1) C(8) C(4) -152.86(13)
Cl(1) Rh(1) C(8) C(7) 89.41(14)
Cl(1) Rh(1) C(8) C(12) -30.3(2)
Cl(2) Rh(1) N(1) C(1) -130.2(2)
Cl(2) Rh(1) C(4) C(3) 92.9(2)
Cl(2) Rh(1) C(4) C(5) -28.5(2)
Cl(2) Rh(1) C(4) C(8) -147.18(11)
Cl(2) Rh(1) C(5) C(4) 160.41(14)
Cl(2) Rh(1) C(5) C(6) -83.47(16)
Cl(2) Rh(1) C(5) C(9) 37.3(2)
Cl(2) Rh(1) C(6) C(5) 101.04(16)
Cl(2) Rh(1) C(6) C(7) -139.59(14)
Cl(2) Rh(1) C(6) C(10) -17.6(2)
Cl(2) Rh(1) C(7) C(6) 48.76(17)
Cl(2) Rh(1) C(7) C(8) 168.19(12)
Cl(2) Rh(1) C(7) C(11) -75.0(2)
Cl(2) Rh(1) C(8) C(4) 89.8(2)
Cl(2) Rh(1) C(8) C(7) -27.9(2)
Cl(2) Rh(1) C(8) C(12) -147.68(18)
N(1) Rh(1) C(4) C(3) 4.8(2)
N(1) Rh(1) C(4) C(5) -116.51(16)
N(1) Rh(1) C(4) C(8) 124.78(15)
C(4) Rh(1) N(1) C(1) 5.7(2)
N(1) Rh(1) C(5) C(4) 72.10(17)
N(1) Rh(1) C(5) C(6) -171.78(16)
N(1) Rh(1) C(5) C(9) -51.0(3)
C(5) Rh(1) N(1) C(1) -31.9(2)
N(1) Rh(1) C(6) C(5) 15.3(3)
N(1) Rh(1) C(6) C(7) 134.7(2)
N(1) Rh(1) C(6) C(10) -103.3(3)
C(6) Rh(1) N(1) C(1) -42.2(3)
N(1) Rh(1) C(7) C(6) -124.2(2)
N(1) Rh(1) C(7) C(8) -4.8(3)
N(1) Rh(1) C(7) C(11) 112.0(3)
C(7) Rh(1) N(1) C(1) 43.7(3)
N(1) Rh(1) C(8) C(4) -64.57(16)
N(1) Rh(1) C(8) C(7) 177.71(15)
N(1) Rh(1) C(8) C(12) 58.0(2)
C(8) Rh(1) N(1) C(1) 40.4(2)
C(4) Rh(1) C(5) C(6) 116.1(2)
C(4) Rh(1) C(5) C(9) -123.1(3)
C(5) Rh(1) C(4) C(3) 121.3(3)
C(5) Rh(1) C(4) C(8) -118.7(2)
C(4) Rh(1) C(6) C(5) -39.02(17)
C(4) Rh(1) C(6) C(7) 80.35(17)
C(4) Rh(1) C(6) C(10) -157.6(3)
C(6) Rh(1) C(4) C(3) 160.4(2)
C(6) Rh(1) C(4) C(5) 39.03(16)
C(6) Rh(1) C(4) C(8) -79.69(15)
C(4) Rh(1) C(7) C(6) -81.66(16)
C(4) Rh(1) C(7) C(8) 37.77(14)
C(4) Rh(1) C(7) C(11) 154.6(2)
C(7) Rh(1) C(4) C(3) -157.9(2)
C(7) Rh(1) C(4) C(5) 80.74(17)
C(7) Rh(1) C(4) C(8) -37.98(14)
C(4) Rh(1) C(8) C(7) -117.7(2)
C(4) Rh(1) C(8) C(12) 122.5(2)
C(8) Rh(1) C(4) C(3) -120.0(2)
C(8) Rh(1) C(4) C(5) 118.7(2)
C(5) Rh(1) C(6) C(7) 119.4(2)
C(5) Rh(1) C(6) C(10) -118.6(3)
C(6) Rh(1) C(5) C(4) -116.1(2)
C(6) Rh(1) C(5) C(9) 120.7(3)
C(5) Rh(1) C(7) C(6) -37.76(16)
C(5) Rh(1) C(7) C(8) 81.67(16)
C(5) Rh(1) C(7) C(11) -161.5(2)
C(7) Rh(1) C(5) C(4) -80.16(17)
C(7) Rh(1) C(5) C(6) 35.96(16)
C(7) Rh(1) C(5) C(9) 156.7(3)
C(5) Rh(1) C(8) C(4) 37.81(14)
C(5) Rh(1) C(8) C(7) -79.91(16)
C(5) Rh(1) C(8) C(12) 160.3(2)
C(8) Rh(1) C(5) C(4) -37.07(15)
C(8) Rh(1) C(5) C(6) 79.05(17)
C(8) Rh(1) C(5) C(9) -160.2(3)
C(6) Rh(1) C(7) C(8) 119.4(2)
C(6) Rh(1) C(7) C(11) -123.8(3)
C(7) Rh(1) C(6) C(5) -119.4(2)
C(7) Rh(1) C(6) C(10) 122.0(3)
C(6) Rh(1) C(8) C(4) 81.64(15)
C(6) Rh(1) C(8) C(7) -36.09(15)
C(6) Rh(1) C(8) C(12) -155.8(2)
C(8) Rh(1) C(6) C(5) -82.02(17)
C(8) Rh(1) C(6) C(7) 37.35(15)
C(8) Rh(1) C(6) C(10) 159.4(2)
C(7) Rh(1) C(8) C(4) 117.7(2)
C(7) Rh(1) C(8) C(12) -119.8(2)
C(8) Rh(1) C(7) C(6) -119.4(2)
C(8) Rh(1) C(7) C(11) 116.8(3)
Rh(1) N(1) C(1) C(2) -42.7(3)
N(1) C(1) C(2) C(3) 77.5(3)
C(1) C(2) C(3) C(4) -65.1(3)
C(2) C(3) C(4) Rh(1) 21.0(3)
C(2) C(3) C(4) C(5) 109.4(3)
C(2) C(3) C(4) C(8) -67.3(3)
Rh(1) C(4) C(5) C(6) -62.61(19)
Rh(1) C(4) C(5) C(9) 121.8(3)
Rh(1) C(4) C(8) C(7) 62.28(18)
Rh(1) C(4) C(8) C(12) -123.9(2)
C(3) C(4) C(5) Rh(1) -116.1(2)
C(3) C(4) C(5) C(6) -178.8(2)
C(3) C(4) C(5) C(9) 5.7(5)
C(3) C(4) C(8) Rh(1) 116.5(2)
C(3) C(4) C(8) C(7) 178.8(2)
C(3) C(4) C(8) C(12) -7.3(4)
C(5) C(4) C(8) Rh(1) -60.62(19)
C(5) C(4) C(8) C(7) 1.7(3)
C(5) C(4) C(8) C(12) 175.5(2)
C(8) C(4) C(5) Rh(1) 60.95(18)
C(8) C(4) C(5) C(6) -1.7(3)
C(8) C(4) C(5) C(9) -177.2(3)
Rh(1) C(5) C(6) C(7) -60.5(2)
Rh(1) C(5) C(6) C(10) 119.6(3)
C(4) C(5) C(6) Rh(1) 61.54(18)
C(4) C(5) C(6) C(7) 1.0(3)
C(4) C(5) C(6) C(10) -178.8(2)
C(9) C(5) C(6) Rh(1) -122.7(3)
C(9) C(5) C(6) C(7) 176.8(3)
C(9) C(5) C(6) C(10) -3.1(5)
Rh(1) C(6) C(7) C(8) -58.96(18)
Rh(1) C(6) C(7) C(11) 122.4(3)
C(5) C(6) C(7) Rh(1) 58.9(2)
C(5) C(6) C(7) C(8) -0.0(2)
C(5) C(6) C(7) C(11) -178.7(2)
C(10) C(6) C(7) Rh(1) -121.2(3)
C(10) C(6) C(7) C(8) 179.8(2)
C(10) C(6) C(7) C(11) 1.2(5)
Rh(1) C(7) C(8) C(4) -61.17(18)
Rh(1) C(7) C(8) C(12) 124.7(2)
C(6) C(7) C(8) Rh(1) 60.2(2)
C(6) C(7) C(8) C(4) -1.0(3)
C(6) C(7) C(8) C(12) -175.1(2)
C(11) C(7) C(8) Rh(1) -121.1(2)
C(11) C(7) C(8) C(4) 177.7(2)
C(11) C(7) C(8) C(12) 3.6(4)
